data_7717842
loop_
_publ_author_name
'Gusev, Alexey'
'Kiskin, Mikhail'
'Braga, Elena'
'Zamnius, Ekaterina'
'Lisichnikov, Alexandr'
'Linert, Wolfgang'

_publ_section_title
;
 New highly efficient phosphorescent manganese halides as green and blue
 emitters
;
_journal_name_full 'Dalton Transactions'
_journal_paper_doi 10.1039/D4DT03343D
_journal_year 2025
_chemical_formula_moiety 'Br, H2 O, C13 H11 N4'
_chemical_formula_sum 'C13 H13 Br N4 O'
_chemical_formula_weight 321.18
_space_group_crystal_system triclinic
_space_group_IT_number 2
_space_group_name_Hall '-P 1'
_space_group_name_H-M_alt 'P -1'
_atom_sites_solution_hydrogens mixed
_audit_creation_date 2021-02-05
_audit_creation_method
;
Olex2 1.2
(compiled 2018.05.29 svn.r3508 for OlexSys, GUI svn.r5506)
;
_audit_update_record
;
2024-11-24 deposited with the CCDC.	2025-01-06 downloaded from the CCDC.
;
_cell_angle_alpha 70.319(2)
_cell_angle_beta 87.677(2)
_cell_angle_gamma 68.271(2)
_cell_formula_units_Z 2
_cell_length_a 7.3309(4)
_cell_length_b 9.2987(5)
_cell_length_c 11.2602(6)
_cell_measurement_reflns_used 5158
_cell_measurement_temperature 150(2)
_cell_measurement_theta_max 30.58
_cell_measurement_theta_min 2.51
_cell_volume 668.27(6)
_computing_molecular_graphics 'Olex2 (Dolomanov et al., 2009)'
_computing_publication_material 'Olex2 (Dolomanov et al., 2009)'
_computing_structure_refinement 'ShelXL (Sheldrick, 2015)'
_diffrn_ambient_temperature 150.0
_diffrn_measured_fraction_theta_full 0.999
_diffrn_measured_fraction_theta_max 0.999
_diffrn_measurement_device_type 'Bruker D8 Venture'
_diffrn_measurement_method '\f and \w scans'
_diffrn_radiation_type MoK\a
_diffrn_radiation_wavelength 0.71073
_diffrn_reflns_av_R_equivalents 0.0979
_diffrn_reflns_av_unetI/netI 0.0677
_diffrn_reflns_Laue_measured_fraction_full 0.999
_diffrn_reflns_Laue_measured_fraction_max 0.999
_diffrn_reflns_limit_h_max 9
_diffrn_reflns_limit_h_min -9
_diffrn_reflns_limit_k_max 12
_diffrn_reflns_limit_k_min -11
_diffrn_reflns_limit_l_max 15
_diffrn_reflns_limit_l_min -13
_diffrn_reflns_number 10136
_diffrn_reflns_point_group_measured_fraction_full 0.999
_diffrn_reflns_point_group_measured_fraction_max 0.999
_diffrn_reflns_theta_full 25.242
_diffrn_reflns_theta_max 28.282
_diffrn_reflns_theta_min 1.930
_diffrn_standards_number 0
_exptl_absorpt_coefficient_mu 3.073
_exptl_absorpt_correction_T_max 0.7461
_exptl_absorpt_correction_T_min 0.5919
_exptl_absorpt_correction_type multi-scan
_exptl_absorpt_process_details
;
Krause, L., Herbst-Irmer, R., Sheldrick G.M. & Stalke D.,
 J. Appl. Cryst. 48 (2015) 3-10.
;
_exptl_crystal_colour colourless
_exptl_crystal_density_diffrn 1.596
_exptl_crystal_description parallelograme
_exptl_crystal_F_000 324
_exptl_crystal_preparation Luminescent
_exptl_crystal_size_max 0.150
_exptl_crystal_size_mid 0.100
_exptl_crystal_size_min 0.100
_refine_diff_density_max 0.373
_refine_diff_density_min -0.494
_refine_diff_density_rms 0.069
_refine_ls_extinction_method none
_refine_ls_goodness_of_fit_ref 0.993
_refine_ls_hydrogen_treatment constr
_refine_ls_matrix_type full
_refine_ls_number_parameters 175
_refine_ls_number_reflns 3318
_refine_ls_number_restraints 0
_refine_ls_restrained_S_all 0.993
_refine_ls_R_factor_all 0.0336
_refine_ls_R_factor_gt 0.0270
_refine_ls_shift/su_max 0.001
_refine_ls_shift/su_mean 0.000
_refine_ls_structure_factor_coef Fsqd
_refine_ls_weighting_details 'w=1/[\s^2^(Fo^2^)+(0.0228P)^2^] where P=(Fo^2^+2Fc^2^)/3'
_refine_ls_weighting_scheme calc
_refine_ls_wR_factor_gt 0.0644
_refine_ls_wR_factor_ref 0.0658
_reflns_Friedel_coverage 0.000
_reflns_number_gt 2806
_reflns_number_total 3318
_reflns_threshold_expression 'I > 2\s(I)'
_cod_data_source_file d4dt03343d2.cif
_cod_data_source_block 1_a
_cod_depositor_comments
;
The following automatic conversions were performed:

data item '_exptl_absorpt_correction_type' value 'multi scan' was
changed to 'multi-scan' in accordance with the
/home/data/users/saulius/crontab/automatic-downloads/rss-feeds/RSC/lib/dictionaries/cif_core.dic
dictionary named 'cif_core.dic' version 2.4.2 last updated on
2011-04-26.

Automatic conversion script
Id: cif_fix_values 8170 2020-07-09 18:12:32Z antanas 
;
_cod_database_code 7717842
_shelx_shelxl_version_number 2014/7
_shelx_space_group_comment
;
The symmetry employed for this shelxl refinement is uniquely defined
by the following loop, which should always be used as a source of
symmetry information in preference to the above space-group names.
They are only intended as comments.
;
_shelx_estimated_absorpt_t_max 0.749
_shelx_estimated_absorpt_t_min 0.656
_olex2_refinement_description
;
1. Fixed Uiso
 At 1.2 times of:
  All C(H) groups, All N(H) groups
 At 1.5 times of:
  All O(H,H) groups
2.a Free rotating group:
 O1W(H1WA,H1WB)
2.b Aromatic/amide H refined with riding coordinates:
 N3(H3), N4(H4), C4(H4A), C13(H13), C7(H7), C9(H9), C12(H12), C6(H6), C5(H5),
 C10(H10), C11(H11)
;
_olex2_submission_special_instructions 'No special instructions were received'

loop_
_space_group_symop_operation_xyz
'x, y, z'
'-x, -y, -z'

loop_
_atom_site_label
_atom_site_type_symbol
_atom_site_fract_x
_atom_site_fract_y
_atom_site_fract_z
_atom_site_U_iso_or_equiv
_atom_site_adp_type
_atom_site_occupancy
_atom_site_site_symmetry_order
_atom_site_calc_flag
_atom_site_refinement_flags_posn
_atom_site_refinement_flags_adp
_atom_site_refinement_flags_occupancy
_atom_site_disorder_assembly
_atom_site_disorder_group
Br1 Br 0.32102(3) 0.79642(2) 0.14890(2) 0.02568(7) Uani 1 1 d . . . . .
O1W O 0.1341(3) 0.16102(17) 0.91140(14) 0.0300(3) Uani 1 1 d . . . . .
H1WA H 0.0173 0.1603 0.9021 0.045 Uiso 1 1 d G . . . .
H1WB H 0.2014 0.0641 0.9662 0.045 Uiso 1 1 d G . . . .
N3 N 0.2221(3) 0.30420(17) 0.66992(15) 0.0202(3) Uani 1 1 d . . . . .
H3 H 0.2015 0.2642 0.7497 0.024 Uiso 1 1 calc R . . . .
N4 N 0.3440(2) 0.41745(17) 0.26620(15) 0.0189(3) Uani 1 1 d . . . . .
H4 H 0.3313 0.5107 0.2758 0.023 Uiso 1 1 calc R . . . .
N1 N 0.2559(2) 0.47903(17) 0.49112(15) 0.0185(3) Uani 1 1 d . . . . .
N2 N 0.2605(3) 0.22036(17) 0.58836(15) 0.0211(3) Uani 1 1 d . . . . .
C3 C 0.3221(3) 0.2961(2) 0.36631(17) 0.0175(4) Uani 1 1 d . . . . .
C1 C 0.2797(3) 0.3316(2) 0.48280(17) 0.0177(3) Uani 1 1 d . . . . .
C2 C 0.2197(3) 0.4585(2) 0.61136(16) 0.0172(3) Uani 1 1 d . . . . .
C8 C 0.1815(3) 0.58189(19) 0.67231(17) 0.0173(3) Uani 1 1 d . . . . .
C4 C 0.3438(3) 0.1494(2) 0.35042(19) 0.0216(4) Uani 1 1 d . . . . .
H4A H 0.3303 0.0619 0.4193 0.026 Uiso 1 1 calc R . . . .
C13 C 0.1446(3) 0.5497(2) 0.79876(18) 0.0217(4) Uani 1 1 d . . . . .
H13 H 0.1462 0.4440 0.8487 0.026 Uiso 1 1 calc R . . . .
C7 C 0.3842(3) 0.4015(2) 0.15297(19) 0.0234(4) Uani 1 1 d . . . . .
H7 H 0.3976 0.4903 0.0853 0.028 Uiso 1 1 calc R . . . .
C9 C 0.1809(3) 0.7383(2) 0.59888(19) 0.0218(4) Uani 1 1 d . . . . .
H9 H 0.2055 0.7619 0.5123 0.026 Uiso 1 1 calc R . . . .
C12 C 0.1055(3) 0.6705(2) 0.85248(19) 0.0241(4) Uani 1 1 d . . . . .
H12 H 0.0783 0.6482 0.9386 0.029 Uiso 1 1 calc R . . . .
C6 C 0.4060(3) 0.2580(2) 0.1342(2) 0.0268(4) Uani 1 1 d . . . . .
H6 H 0.4348 0.2462 0.0542 0.032 Uiso 1 1 calc R . . . .
C5 C 0.3850(3) 0.1301(2) 0.2349(2) 0.0247(4) Uani 1 1 d . . . . .
H5 H 0.3989 0.0296 0.2241 0.030 Uiso 1 1 calc R . . . .
C10 C 0.1439(3) 0.8574(2) 0.6544(2) 0.0253(4) Uani 1 1 d . . . . .
H10 H 0.1446 0.9627 0.6054 0.030 Uiso 1 1 calc R . . . .
C11 C 0.1060(3) 0.8253(2) 0.7800(2) 0.0264(4) Uani 1 1 d . . . . .
H11 H 0.0804 0.9082 0.8168 0.032 Uiso 1 1 calc R . . . .

loop_
_atom_site_aniso_label
_atom_site_aniso_U_11
_atom_site_aniso_U_22
_atom_site_aniso_U_33
_atom_site_aniso_U_23
_atom_site_aniso_U_13
_atom_site_aniso_U_12
Br1 0.02951(12) 0.01770(9) 0.02661(11) -0.00509(7) 0.00185(8) -0.00769(8)
O1W 0.0366(9) 0.0274(7) 0.0233(8) -0.0004(6) 0.0028(7) -0.0169(7)
N3 0.0270(9) 0.0166(6) 0.0153(7) -0.0030(5) 0.0004(6) -0.0086(6)
N4 0.0211(8) 0.0175(6) 0.0190(8) -0.0061(6) 0.0039(6) -0.0089(6)
N1 0.0201(9) 0.0166(6) 0.0176(7) -0.0053(5) 0.0021(6) -0.0062(6)
N2 0.0252(9) 0.0183(6) 0.0179(8) -0.0052(6) 0.0006(7) -0.0070(6)
C3 0.0150(9) 0.0189(7) 0.0159(8) -0.0042(6) 0.0001(7) -0.0049(7)
C1 0.0186(9) 0.0165(7) 0.0166(8) -0.0049(6) 0.0006(7) -0.0059(7)
C2 0.0179(9) 0.0155(7) 0.0159(8) -0.0022(6) 0.0004(7) -0.0067(7)
C8 0.0154(9) 0.0151(7) 0.0191(8) -0.0045(6) -0.0013(7) -0.0042(6)
C4 0.0221(10) 0.0193(8) 0.0223(9) -0.0062(7) 0.0017(8) -0.0076(7)
C13 0.0216(10) 0.0194(8) 0.0203(9) -0.0041(7) 0.0002(7) -0.0061(7)
C7 0.0230(10) 0.0257(8) 0.0210(9) -0.0065(7) 0.0047(8) -0.0104(8)
C9 0.0213(10) 0.0207(8) 0.0215(9) -0.0049(7) 0.0034(8) -0.0083(7)
C12 0.0228(11) 0.0271(9) 0.0204(9) -0.0088(7) 0.0013(8) -0.0066(8)
C6 0.0246(11) 0.0339(10) 0.0240(10) -0.0148(8) 0.0054(8) -0.0094(9)
C5 0.0233(10) 0.0225(8) 0.0293(10) -0.0122(7) 0.0010(8) -0.0068(8)
C10 0.0248(11) 0.0171(7) 0.0336(11) -0.0071(7) -0.0004(9) -0.0086(8)
C11 0.0222(10) 0.0247(9) 0.0342(11) -0.0158(8) -0.0012(9) -0.0055(8)

loop_
_atom_type_symbol
_atom_type_description
_atom_type_scat_dispersion_real
_atom_type_scat_dispersion_imag
_atom_type_scat_source
C C 0.0033 0.0016 'International Tables Vol C Tables 4.2.6.8 and 6.1.1.4'
H H 0.0000 0.0000 'International Tables Vol C Tables 4.2.6.8 and 6.1.1.4'
Br Br -0.2901 2.4595 'International Tables Vol C Tables 4.2.6.8 and 6.1.1.4'
N N 0.0061 0.0033 'International Tables Vol C Tables 4.2.6.8 and 6.1.1.4'
O O 0.0106 0.0060 'International Tables Vol C Tables 4.2.6.8 and 6.1.1.4'

loop_
_geom_angle_atom_site_label_1
_geom_angle_atom_site_label_2
_geom_angle_atom_site_label_3
_geom_angle
_geom_angle_site_symmetry_1
_geom_angle_site_symmetry_3
_geom_angle_publ_flag
H1WA O1W H1WB 104.5 . . ?
N2 N3 H3 124.8 . . ?
N2 N3 C2 110.45(15) . . ?
C2 N3 H3 124.8 . . ?
C3 N4 H4 118.6 . . ?
C7 N4 H4 118.6 . . ?
C7 N4 C3 122.74(16) . . ?
C2 N1 C1 102.76(14) . . ?
C1 N2 N3 101.72(13) . . ?
N4 C3 C1 116.31(15) . . ?
N4 C3 C4 118.16(17) . . ?
C4 C3 C1 125.53(16) . . ?
N1 C1 C3 122.53(16) . . ?
N2 C1 N1 115.71(17) . . ?
N2 C1 C3 121.76(15) . . ?
N3 C2 C8 124.56(16) . . ?
N1 C2 N3 109.36(16) . . ?
N1 C2 C8 126.08(15) . . ?
C13 C8 C2 122.18(15) . . ?
C13 C8 C9 119.58(17) . . ?
C9 C8 C2 118.24(17) . . ?
C3 C4 H4A 119.9 . . ?
C5 C4 C3 120.21(17) . . ?
C5 C4 H4A 119.9 . . ?
C8 C13 H13 119.7 . . ?
C12 C13 C8 120.51(16) . . ?
C12 C13 H13 119.7 . . ?
N4 C7 H7 119.8 . . ?
N4 C7 C6 120.46(17) . . ?
C6 C7 H7 119.8 . . ?
C8 C9 H9 120.4 . . ?
C10 C9 C8 119.25(18) . . ?
C10 C9 H9 120.4 . . ?
C13 C12 H12 120.0 . . ?
C13 C12 C11 119.95(19) . . ?
C11 C12 H12 120.0 . . ?
C7 C6 H6 120.7 . . ?
C7 C6 C5 118.60(19) . . ?
C5 C6 H6 120.7 . . ?
C4 C5 C6 119.83(18) . . ?
C4 C5 H5 120.1 . . ?
C6 C5 H5 120.1 . . ?
C9 C10 H10 119.5 . . ?
C11 C10 C9 121.00(17) . . ?
C11 C10 H10 119.5 . . ?
C12 C11 H11 120.2 . . ?
C10 C11 C12 119.70(18) . . ?
C10 C11 H11 120.2 . . ?

loop_
_geom_bond_atom_site_label_1
_geom_bond_atom_site_label_2
_geom_bond_distance
_geom_bond_site_symmetry_2
_geom_bond_publ_flag
O1W H1WA 0.8698 . ?
O1W H1WB 0.8700 . ?
N3 H3 0.8800 . ?
N3 N2 1.352(2) . ?
N3 C2 1.356(2) . ?
N4 H4 0.8800 . ?
N4 C3 1.353(2) . ?
N4 C7 1.341(3) . ?
N1 C1 1.352(2) . ?
N1 C2 1.332(2) . ?
N2 C1 1.330(2) . ?
C3 C1 1.452(3) . ?
C3 C4 1.386(2) . ?
C2 C8 1.464(2) . ?
C8 C13 1.390(3) . ?
C8 C9 1.409(2) . ?
C4 H4A 0.9500 . ?
C4 C5 1.379(3) . ?
C13 H13 0.9500 . ?
C13 C12 1.384(3) . ?
C7 H7 0.9500 . ?
C7 C6 1.371(3) . ?
C9 H9 0.9500 . ?
C9 C10 1.386(3) . ?
C12 H12 0.9500 . ?
C12 C11 1.397(3) . ?
C6 H6 0.9500 . ?
C6 C5 1.392(3) . ?
C5 H5 0.9500 . ?
C10 H10 0.9500 . ?
C10 C11 1.382(3) . ?
C11 H11 0.9500 . ?

loop_
_geom_torsion_atom_site_label_1
_geom_torsion_atom_site_label_2
_geom_torsion_atom_site_label_3
_geom_torsion_atom_site_label_4
_geom_torsion
_geom_torsion_site_symmetry_1
_geom_torsion_site_symmetry_2
_geom_torsion_site_symmetry_3
_geom_torsion_site_symmetry_4
_geom_torsion_publ_flag
N3 N2 C1 N1 -0.2(2) . . . . ?
N3 N2 C1 C3 -179.78(17) . . . . ?
N3 C2 C8 C13 0.4(3) . . . . ?
N3 C2 C8 C9 -179.06(18) . . . . ?
N4 C3 C1 N1 2.3(3) . . . . ?
N4 C3 C1 N2 -178.14(17) . . . . ?
N4 C3 C4 C5 -0.5(3) . . . . ?
N4 C7 C6 C5 0.2(3) . . . . ?
N1 C2 C8 C13 179.86(18) . . . . ?
N1 C2 C8 C9 0.4(3) . . . . ?
N2 N3 C2 N1 0.1(2) . . . . ?
N2 N3 C2 C8 179.65(17) . . . . ?
C3 N4 C7 C6 -0.3(3) . . . . ?
C3 C4 C5 C6 0.4(3) . . . . ?
C1 N1 C2 N3 -0.2(2) . . . . ?
C1 N1 C2 C8 -179.73(18) . . . . ?
C1 C3 C4 C5 -179.73(19) . . . . ?
C2 N3 N2 C1 0.0(2) . . . . ?
C2 N1 C1 N2 0.2(2) . . . . ?
C2 N1 C1 C3 179.84(18) . . . . ?
C2 C8 C13 C12 -178.83(18) . . . . ?
C2 C8 C9 C10 179.65(19) . . . . ?
C8 C13 C12 C11 -1.0(3) . . . . ?
C8 C9 C10 C11 -0.6(3) . . . . ?
C4 C3 C1 N1 -178.47(19) . . . . ?
C4 C3 C1 N2 1.1(3) . . . . ?
C13 C8 C9 C10 0.2(3) . . . . ?
C13 C12 C11 C10 0.6(3) . . . . ?
C7 N4 C3 C1 179.77(19) . . . . ?
C7 N4 C3 C4 0.5(3) . . . . ?
C7 C6 C5 C4 -0.2(3) . . . . ?
C9 C8 C13 C12 0.6(3) . . . . ?
C9 C10 C11 C12 0.2(3) . . . . ?
